data_7038636
loop_
_publ_author_name
'Biswas, Saptarshi'
'Steudtner, Robin'
'Schmidt, Moritz'
'McKenna, Cora'
'Le\'on Vintr\'o, Luis'
'Twamley, Brendan'
'Baker, Robert J.'

_publ_section_title
;
 An investigation of the interactions of Eu(3+) and Am(3+) with uranyl
 minerals: implications for the storage of spent nuclear fuel.
;
_journal_issue 15
_journal_name_full 'Dalton transactions (Cambridge, England : 2003)'
_journal_page_first 6383
_journal_page_last 6393
_journal_paper_doi 10.1039/c6dt00199h
_journal_volume 45
_journal_year 2016
_chemical_formula_sum 'Ca14 H7.75 N36 Na20 O248 U24'
_chemical_formula_weight 11213.81
_space_group_crystal_system tetragonal
_space_group_IT_number 142
_space_group_name_Hall '-I 4bd 2c'
_space_group_name_H-M_alt 'I 41/a c d :2'
_symmetry_space_group_name_Hall '-I 4bd 2c'
_symmetry_space_group_name_H-M 'I 41/a c d :2'
_audit_creation_method SHELXL-2014/7
_cell_angle_alpha 90
_cell_angle_beta 90
_cell_angle_gamma 90
_cell_formula_units_Z 8
_cell_length_a 35.255(3)
_cell_length_b 35.255(3)
_cell_length_c 49.064(4)
_cell_measurement_reflns_used 9709
_cell_measurement_temperature 100(2)
_cell_measurement_theta_max 29.51
_cell_measurement_theta_min 2.43
_cell_volume 60982(9)
_computing_cell_refinement 'SAINT+ Ver. 8.34A (Bruker-AXS, 2013)'
_computing_data_collection 'APEX2 Ver. 2014.11-0 (Bruker-AXS, 2014)'
_computing_data_reduction 'SAINT+ Ver. 8.34A (Bruker-AXS, 2013)'
_computing_molecular_graphics 'SHELXTL (Bruker-AXS, 2008-2014)'
_computing_publication_material 'SHELXTL (Bruker-AXS, 2008-2014)'
_computing_structure_refinement 'SHELXL-2014/7 (Sheldrick, 2014)'
_computing_structure_solution 'SHELXT-2014/4 (Sheldrick, 2014)'
_diffrn_ambient_temperature 100(2)
_diffrn_detector_area_resol_mean 8.258
_diffrn_measured_fraction_theta_full 0.999
_diffrn_measured_fraction_theta_max 0.998
_diffrn_measurement_device_type 'Bruker APEX-II CCD'
_diffrn_measurement_method '\f and \w scans'
_diffrn_radiation_type MoK\a
_diffrn_radiation_wavelength 0.71073
_diffrn_reflns_av_R_equivalents 0.0858
_diffrn_reflns_av_unetI/netI 0.0406
_diffrn_reflns_Laue_measured_fraction_full 0.999
_diffrn_reflns_Laue_measured_fraction_max 0.998
_diffrn_reflns_limit_h_max 44
_diffrn_reflns_limit_h_min -45
_diffrn_reflns_limit_k_max 45
_diffrn_reflns_limit_k_min -36
_diffrn_reflns_limit_l_max 48
_diffrn_reflns_limit_l_min -63
_diffrn_reflns_number 228395
_diffrn_reflns_point_group_measured_fraction_full 0.999
_diffrn_reflns_point_group_measured_fraction_max 0.998
_diffrn_reflns_theta_full 25.242
_diffrn_reflns_theta_max 27.501
_diffrn_reflns_theta_min 1.794
_diffrn_source 'sealed tube'
_exptl_absorpt_coefficient_mu 13.071
_exptl_absorpt_correction_T_max 0.7456
_exptl_absorpt_correction_T_min 0.5923
_exptl_absorpt_correction_type multi-scan
_exptl_absorpt_process_details 'SADABS-2014/5 (Bruker, 2014)'
_exptl_crystal_colour yellow
_exptl_crystal_density_diffrn 2.443
_exptl_crystal_description 'bipyramid fragment'
_exptl_crystal_F_000 39614
_exptl_crystal_size_max 0.150
_exptl_crystal_size_mid 0.130
_exptl_crystal_size_min 0.060
_refine_diff_density_max 2.643
_refine_diff_density_min -2.411
_refine_diff_density_rms 0.243
_refine_ls_extinction_method none
_refine_ls_goodness_of_fit_ref 1.084
_refine_ls_hydrogen_treatment undef
_refine_ls_matrix_type full
_refine_ls_number_parameters 800
_refine_ls_number_reflns 17494
_refine_ls_number_restraints 68
_refine_ls_restrained_S_all 1.090
_refine_ls_R_factor_all 0.0713
_refine_ls_R_factor_gt 0.0492
_refine_ls_shift/su_max 0.003
_refine_ls_shift/su_mean 0.000
_refine_ls_structure_factor_coef Fsqd
_refine_ls_weighting_details 'w=1/[\s^2^(Fo^2^)+(0.0353P)^2^+3149.8950P] where P=(Fo^2^+2Fc^2^)/3'
_refine_ls_weighting_scheme calc
_refine_ls_wR_factor_gt 0.1108
_refine_ls_wR_factor_ref 0.1211
_reflns_Friedel_coverage 0.000
_reflns_number_gt 13564
_reflns_number_total 17494
_reflns_threshold_expression 'I > 2\s(I)'
_cod_data_source_file c6dt00199h2.cif
_cod_data_source_block tcd19_sq
_cod_depositor_comments
;
        Adding full bibliography for 7038636.cif.

2024-03-11
Z value and formula fixed to values more according to usual
chemical conventions.                 miguel
;
_cod_original_formula_sum 'Ca56 H31 N144 Na80 O992 U96'
_cod_original_formula_weight 44855.24
_cod_original_formula_units_Z 2
_cod_original_cell_volume 60981(10)
_cod_database_code 7038636
_shelx_shelxl_version_number 2014/7
_shelx_space_group_comment
; 
The symmetry employed for this shelxl refinement is uniquely defined 
by the following loop, which should always be used as a source of 
symmetry information in preference to the above space-group names. 
They are only intended as comments. 
;
_shelx_estimated_absorpt_t_min 0.245
_shelx_estimated_absorpt_t_max 0.508

loop_
_space_group_symop_operation_xyz
'x, y, z'
'-x+1/2, -y, z+1/2'
'-y+1/4, x+3/4, z+1/4'
'y+1/4, -x+1/4, z+3/4'
'-x+1/2, y, -z'
'x, -y, -z+1/2'
'y+1/4, x+3/4, -z+3/4'
'-y+1/4, -x+1/4, -z+1/4'
'x+1/2, y+1/2, z+1/2'
'-x+1, -y+1/2, z+1'
'-y+3/4, x+5/4, z+3/4'
'y+3/4, -x+3/4, z+5/4'
'-x+1, y+1/2, -z+1/2'
'x+1/2, -y+1/2, -z+1'
'y+3/4, x+5/4, -z+5/4'
'-y+3/4, -x+3/4, -z+3/4'
'-x, -y, -z'
'x-1/2, y, -z-1/2'
'y-1/4, -x-3/4, -z-1/4'
'-y-1/4, x-1/4, -z-3/4'
'x-1/2, -y, z'
'-x, y, z-1/2'
'-y-1/4, -x-3/4, z-3/4'
'y-1/4, x-1/4, z-1/4'
'-x+1/2, -y+1/2, -z+1/2'
'x, y+1/2, -z'
'y+1/4, -x-1/4, -z+1/4'
'-y+1/4, x+1/4, -z-1/4'
'x, -y+1/2, z+1/2'
'-x+1/2, y+1/2, z'
'-y+1/4, -x-1/4, z-1/4'
'y+1/4, x+1/4, z+1/4'

loop_
_atom_site_label
_atom_site_type_symbol
_atom_site_fract_x
_atom_site_fract_y
_atom_site_fract_z
_atom_site_U_iso_or_equiv
_atom_site_adp_type
_atom_site_occupancy
_atom_site_site_symmetry_order
_atom_site_calc_flag
_atom_site_refinement_flags_posn
_atom_site_refinement_flags_adp
_atom_site_refinement_flags_occupancy
Ca1 Ca 0.36562(6) 0.35033(6) 0.12513(4) 0.0257(4) Uani 1 1 d . . .
Ca2 Ca 0.41797(7) 0.12131(6) 0.34109(4) 0.0274(5) Uani 1 1 d . . .
Ca3 Ca 0.5000 0.2500 0.24941(5) 0.0172(5) Uani 1 2 d S T P
Ca4 Ca 0.5000 0.2500 0.17463(12) 0.0887(18) Uani 1 2 d S T P
N1 N 0.1924(4) 0.3516(4) 0.0574(3) 0.065(4) Uani 1 1 d . . .
N2 N 0.2731(3) 0.3124(5) 0.1346(2) 0.064(4) Uani 1 1 d . . .
N3 N 0.3305(3) 0.3856(4) 0.0608(2) 0.053(3) Uani 1 1 d . . .
N4 N 0.3210(4) 0.3725(4) 0.1893(2) 0.058(3) Uani 1 1 d . . .
N5 N 0.3175(5) 0.5150(6) 0.1954(4) 0.097(6) Uani 1 1 d . . .
N6 N 0.2987(4) 0.1257(4) 0.1343(3) 0.062(4) Uani 1 1 d . . .
N7 N 0.4381(3) 0.1859(3) 0.2866(2) 0.040(2) Uani 1 1 d . . .
N8 N 0.5768(3) 0.2054(3) 0.2851(2) 0.043(3) Uani 1 1 d . . .
N9 N 0.5169(4) 0.1140(4) 0.3503(3) 0.062(4) Uani 1 1 d . . .
O1 O 0.2742(3) 0.3055(3) 0.0663(2) 0.055(3) Uani 1 1 d . . .
O2 O 0.2552(3) 0.3914(3) 0.10027(18) 0.051(3) Uani 1 1 d . . .
O3 O 0.1968(3) 0.3377(3) 0.08058(18) 0.053(3) Uani 1 1 d . . .
O4 O 0.2223(2) 0.3670(3) 0.04600(18) 0.048(3) Uani 1 1 d . . .
O5 O 0.1595(3) 0.3528(4) 0.0471(2) 0.071(3) Uani 1 1 d . U .
O6 O 0.2406(2) 0.3144(4) 0.1223(2) 0.073(4) Uani 1 1 d . . .
O7 O 0.3015(2) 0.3265(3) 0.12226(16) 0.0346(19) Uani 1 1 d . . .
O8 O 0.2745(2) 0.2959(3) 0.15823(16) 0.045(2) Uani 1 1 d . . .
O9 O 0.2979(2) 0.3847(3) 0.04849(16) 0.043(2) Uani 1 1 d . . .
O10 O 0.3319(2) 0.3655(3) 0.08340(16) 0.040(2) Uani 1 1 d . . .
O11 O 0.3616(2) 0.2956(2) 0.16102(14) 0.0282(17) Uani 1 1 d . . .
O12 O 0.2916(2) 0.2645(2) 0.20941(15) 0.0321(18) Uani 1 1 d . . .
O13 O 0.3116(3) 0.3421(3) 0.19919(17) 0.043(2) Uani 1 1 d . . .
O14 O 0.3125(3) 0.4057(3) 0.20143(18) 0.051(2) Uani 1 1 d . . .
O15 O 0.3395(3) 0.3780(2) 0.16649(16) 0.039(2) Uani 1 1 d . . .
O16 O 0.3841(3) 0.4484(4) 0.1844(2) 0.069(3) Uani 1 1 d . . .
O17 O 0.2946(3) 0.4470(3) 0.15096(19) 0.045(2) Uani 1 1 d . . .
O18 O 0.3131(4) 0.4816(3) 0.2059(2) 0.067(3) Uani 1 1 d . . .
O19 O 0.3353(4) 0.5156(3) 0.1717(2) 0.070(4) Uani 1 1 d . . .
O20 O 0.3079(4) 0.5458(3) 0.2066(3) 0.084(4) Uani 1 1 d . . .
O21 O 0.3668(3) 0.4810(3) 0.12959(19) 0.050(3) Uani 1 1 d . . .
O22 O 0.3685(3) 0.4184(2) 0.12739(16) 0.037(2) Uani 1 1 d . . .
O23 O 0.3823(2) 0.2943(2) 0.09958(16) 0.0329(18) Uani 1 1 d . . .
O24 O 0.4244(2) 0.3510(2) 0.15071(16) 0.0319(17) Uani 1 1 d . . .
O25 O 0.3132(2) 0.2230(2) 0.15997(15) 0.0334(18) Uani 1 1 d . . .
O26 O 0.3038(2) 0.1761(2) 0.20908(16) 0.0349(19) Uani 1 1 d . . .
O27 O 0.2963(2) 0.1429(3) 0.15669(18) 0.045(2) Uani 1 1 d . . .
O28 O 0.3453(3) 0.1072(2) 0.19825(17) 0.041(2) Uani 1 1 d . . .
O29 O 0.3799(2) 0.1674(2) 0.16043(14) 0.0265(16) Uani 1 1 d . . .
O30 O 0.3846(2) 0.1694(2) 0.22379(15) 0.0274(16) Uani 1 1 d . . .
O31 O 0.3654(2) 0.2304(2) 0.19723(14) 0.0238(15) Uani 1 1 d . . .
O32 O 0.3395(2) 0.2260(2) 0.25441(14) 0.0275(16) Uani 1 1 d . . .
O33 O 0.3670(2) 0.2939(2) 0.22401(14) 0.0247(15) Uani 1 1 d . . .
O34 O 0.3941(2) 0.2761(2) 0.27729(15) 0.0281(17) Uani 1 1 d . . .
O35 O 0.4343(2) 0.2398(2) 0.22906(13) 0.0225(15) Uani 1 1 d . . .
O36 O 0.4935(2) 0.2958(2) 0.21281(13) 0.0224(15) Uani 1 1 d . . .
O37 O 0.4923(3) 0.3048(3) 0.14326(17) 0.053(3) Uani 1 1 d . . .
O38 O 0.4341(3) 0.2415(4) 0.1639(2) 0.076(3) Uani 1 1 d . U .
O39 O 0.4693(2) 0.2006(2) 0.27623(14) 0.0269(16) Uani 1 1 d . . .
O40 O 0.4057(2) 0.1944(2) 0.27887(14) 0.0285(17) Uani 1 1 d . . .
O41 O 0.4443(2) 0.1616(2) 0.30617(16) 0.0329(18) Uani 1 1 d . . .
O42 O 0.5428(2) 0.2117(2) 0.27611(15) 0.0310(18) Uani 1 1 d . . .
O43 O 0.5795(2) 0.1797(3) 0.30369(17) 0.039(2) Uani 1 1 d . . .
O44 O 0.5478(2) 0.1286(3) 0.33935(17) 0.039(2) Uani 1 1 d . . .
O45 O 0.4857(2) 0.1223(3) 0.33848(18) 0.044(2) Uani 1 1 d . . .
O46 O 0.5187(3) 0.0930(3) 0.3710(2) 0.058(3) Uani 1 1 d . . .
O47 O 0.5174(3) 0.1286(2) 0.28198(18) 0.041(2) Uani 1 1 d . . .
O48 O 0.5080(2) 0.2043(2) 0.33067(16) 0.0338(18) Uani 1 1 d . . .
O49 O 0.4243(2) 0.1743(2) 0.3750 0.033(3) Uani 1 2 d S T P
O50 O 0.3671(2) 0.1615(3) 0.32452(16) 0.038(2) Uani 1 1 d . . .
O51 O 0.3638(2) 0.1138(2) 0.3750 0.033(3) Uani 1 2 d S T P
O52 O 0.4441(2) 0.0845(2) 0.38087(15) 0.0316(18) Uani 1 1 d . . .
O53 O 0.4267(6) 0.4003(5) 0.2399(4) 0.149(8) Uani 1 1 d . . .
O54 O 0.3964(8) 0.5763(7) 0.1787(5) 0.194(11) Uani 1 1 d . . .
O55 O 0.5968(10) 0.0237(6) 0.4268(5) 0.088(9) Uani 0.5 1 d . . P
O56 O 0.3187(10) 0.5905(7) 0.1639(6) 0.228(14) Uani 1 1 d . . .
O57 O 0.5842(8) 0.0441(8) 0.3699(6) 0.200(11) Uani 1 1 d . U .
O58 O 0.2882(11) 0.5382(11) 0.1250 0.287(9) Uani 1 2 d S TU P
O59 O 0.2007(4) 0.4137(6) 0.0028(4) 0.138(7) Uani 1 1 d D U .
O60 O 0.5392(6) 0.4120(5) 0.2490(4) 0.141(8) Uani 1 1 d . . .
O61 O 0.2642(11) 0.2170(9) 0.0865(6) 0.28(2) Uani 1 1 d . . .
O63 O 0.5069(5) 0.0989(6) 0.4296(3) 0.123(6) Uani 1 1 d . U .
O64 O 0.5247(9) 0.0114(8) 0.3901(6) 0.097(9) Uani 0.5 1 d . U P
O65 O 0.5989(8) 0.1076(8) 0.4328(6) 0.091(8) Uani 0.5 1 d . U P
O66 O 0.3569(19) 0.6179(19) 0.1328(14) 0.22(3) Uani 0.5 1 d . U P
O67 O 0.1106(9) 0.4418(8) 0.0520(5) 0.095(9) Uani 0.5 1 d D U P
Na1 Na 0.3602(3) 0.5460(2) 0.13650(19) 0.097(3) Uani 1 1 d . . .
Na3 Na 0.3399(3) 0.2269(3) 0.1075(2) 0.106(3) Uani 1 1 d . . .
Na4 Na 0.4262(2) 0.3360(2) 0.20597(15) 0.078(2) Uani 1 1 d . . .
Na5 Na 0.5469(2) 0.3543(2) 0.20634(18) 0.090(2) Uani 1 1 d . . .
Na6 Na 0.1299(3) 0.4041(4) 0.0116(2) 0.168(6) Uani 1 1 d D . .
U1 U 0.26486(2) 0.34864(2) 0.08309(2) 0.03582(12) Uani 1 1 d . . .
U2 U 0.33942(2) 0.44742(2) 0.16771(2) 0.03990(12) Uani 1 1 d . . .
U3 U 0.32748(2) 0.27882(2) 0.18575(2) 0.02555(9) Uani 1 1 d . . .
U4 U 0.34241(2) 0.17311(2) 0.18541(2) 0.02658(9) Uani 1 1 d . . .
U5 U 0.38604(2) 0.23265(2) 0.24066(2) 0.01925(8) Uani 1 1 d . . .
U6 U 0.51247(2) 0.16663(2) 0.30645(2) 0.02655(10) Uani 1 1 d . . .
Ca5 Ca 0.5551(3) 0.0675(3) 0.40493(19) 0.094(3) Uani 0.5 1 d . U P

loop_
_atom_site_aniso_label
_atom_site_aniso_U_11
_atom_site_aniso_U_22
_atom_site_aniso_U_33
_atom_site_aniso_U_23
_atom_site_aniso_U_13
_atom_site_aniso_U_12
Ca1 0.0243(11) 0.0310(12) 0.0217(10) 0.0004(9) -0.0006(8) 0.0080(9)
Ca2 0.0308(12) 0.0272(11) 0.0242(10) 0.0110(9) -0.0016(9) -0.0033(9)
Ca3 0.0185(13) 0.0213(13) 0.0119(11) 0.000 0.000 0.0016(11)
Ca4 0.087(4) 0.105(5) 0.074(4) 0.000 0.000 0.000(4)
N1 0.041(7) 0.094(11) 0.059(8) 0.026(8) -0.019(6) -0.014(7)
N2 0.037(7) 0.111(12) 0.043(7) 0.010(7) -0.006(5) 0.009(7)
N3 0.043(7) 0.069(9) 0.048(7) 0.008(6) 0.004(6) 0.018(6)
N4 0.054(8) 0.080(10) 0.040(7) -0.007(7) -0.002(6) 0.019(7)
N5 0.089(13) 0.112(15) 0.089(12) -0.046(11) 0.052(10) -0.010(11)
N6 0.063(9) 0.065(9) 0.058(8) -0.027(7) -0.015(7) -0.001(7)
N7 0.048(7) 0.035(6) 0.037(5) 0.009(5) 0.004(5) -0.002(5)
N8 0.052(7) 0.042(6) 0.036(6) 0.011(5) 0.006(5) -0.001(5)
N9 0.065(9) 0.052(8) 0.069(9) 0.025(7) 0.004(7) -0.003(7)
O1 0.056(6) 0.061(7) 0.048(6) -0.002(5) -0.022(5) 0.010(5)
O2 0.035(5) 0.079(7) 0.038(5) -0.001(5) -0.009(4) 0.023(5)
O3 0.038(5) 0.088(8) 0.033(5) 0.033(5) -0.008(4) -0.008(5)
O4 0.027(5) 0.083(7) 0.035(5) 0.029(5) -0.007(4) 0.002(5)
O5 0.058(5) 0.085(5) 0.069(5) 0.023(4) -0.017(4) -0.002(4)
O6 0.020(5) 0.143(11) 0.055(6) 0.055(7) -0.016(4) -0.009(6)
O7 0.016(4) 0.059(6) 0.029(4) 0.015(4) -0.002(3) 0.007(4)
O8 0.022(4) 0.085(7) 0.030(4) 0.026(4) -0.007(3) 0.009(4)
O9 0.030(5) 0.070(6) 0.028(4) 0.013(4) -0.005(3) 0.012(4)
O10 0.025(4) 0.068(6) 0.026(4) 0.011(4) -0.003(3) 0.007(4)
O11 0.022(4) 0.041(5) 0.021(4) 0.006(3) 0.001(3) 0.003(3)
O12 0.017(4) 0.053(5) 0.027(4) 0.009(4) -0.001(3) 0.003(3)
O13 0.055(6) 0.041(5) 0.033(4) 0.015(4) 0.012(4) 0.019(4)
O14 0.068(7) 0.053(6) 0.032(5) -0.009(4) 0.015(4) 0.000(5)
O15 0.052(5) 0.040(5) 0.025(4) -0.004(4) 0.008(4) 0.010(4)
O16 0.054(7) 0.095(9) 0.059(7) -0.016(6) -0.002(5) 0.008(6)
O17 0.044(5) 0.041(5) 0.049(5) -0.010(4) 0.003(4) 0.011(4)
O18 0.103(10) 0.045(6) 0.054(6) -0.018(5) 0.035(6) -0.011(6)
O19 0.090(9) 0.054(7) 0.065(7) -0.024(5) 0.048(6) -0.024(6)
O20 0.110(11) 0.061(8) 0.081(8) -0.039(7) 0.052(8) -0.005(7)
O21 0.071(7) 0.033(5) 0.047(5) -0.014(4) 0.026(5) 0.009(5)
O22 0.050(5) 0.027(4) 0.034(4) -0.002(3) 0.018(4) -0.001(4)
O23 0.032(4) 0.036(5) 0.031(4) 0.001(3) 0.002(3) 0.007(4)
O24 0.026(4) 0.037(5) 0.032(4) 0.001(3) -0.004(3) 0.003(3)
O25 0.025(4) 0.049(5) 0.027(4) -0.003(4) -0.008(3) 0.006(4)
O26 0.033(4) 0.040(5) 0.032(4) -0.009(4) 0.005(3) -0.008(4)
O27 0.029(5) 0.068(6) 0.039(5) -0.027(5) 0.001(4) -0.012(4)
O28 0.053(6) 0.033(5) 0.037(5) -0.008(4) 0.014(4) -0.004(4)
O29 0.021(4) 0.034(4) 0.024(4) -0.006(3) -0.004(3) -0.002(3)
O30 0.031(4) 0.023(4) 0.029(4) 0.001(3) -0.003(3) 0.002(3)
O31 0.024(4) 0.029(4) 0.018(3) -0.004(3) -0.006(3) -0.001(3)
O32 0.024(4) 0.040(4) 0.018(3) -0.002(3) -0.001(3) 0.004(3)
O33 0.023(4) 0.028(4) 0.022(3) -0.002(3) -0.004(3) -0.001(3)
O34 0.018(4) 0.039(4) 0.028(4) -0.007(3) -0.005(3) -0.001(3)
O35 0.023(4) 0.030(4) 0.015(3) 0.000(3) -0.003(3) 0.003(3)
O36 0.025(4) 0.026(4) 0.016(3) 0.005(3) 0.001(3) 0.003(3)
O37 0.074(7) 0.056(6) 0.029(4) 0.001(4) 0.009(5) -0.009(5)
O38 0.048(5) 0.132(8) 0.048(5) 0.000(6) 0.004(5) -0.011(6)
O39 0.022(4) 0.035(4) 0.024(4) 0.016(3) -0.003(3) -0.004(3)
O40 0.021(4) 0.041(5) 0.023(4) 0.016(3) -0.001(3) -0.004(3)
O41 0.025(4) 0.040(5) 0.034(4) 0.024(4) -0.005(3) -0.001(3)
O42 0.024(4) 0.041(5) 0.029(4) 0.015(3) 0.002(3) 0.008(3)
O43 0.027(4) 0.049(5) 0.040(5) 0.028(4) -0.004(4) 0.004(4)
O44 0.028(4) 0.048(5) 0.040(5) 0.025(4) 0.000(4) 0.002(4)
O45 0.036(5) 0.050(6) 0.048(5) 0.036(4) -0.005(4) 0.008(4)
O46 0.049(6) 0.070(7) 0.056(6) 0.049(6) -0.002(5) 0.006(5)
O47 0.045(5) 0.034(5) 0.043(5) -0.001(4) 0.001(4) 0.005(4)
O48 0.034(5) 0.036(5) 0.031(4) 0.002(3) 0.000(3) 0.000(4)
O49 0.036(4) 0.036(4) 0.026(5) 0.008(3) -0.008(3) 0.000(5)
O50 0.027(4) 0.051(5) 0.035(4) 0.018(4) -0.001(3) 0.002(4)
O51 0.033(4) 0.033(4) 0.034(6) 0.001(4) -0.001(4) -0.011(5)
O52 0.039(5) 0.028(4) 0.028(4) 0.015(3) 0.001(3) -0.002(3)
O53 0.154(17) 0.109(13) 0.186(19) -0.088(13) -0.074(15) 0.010(12)
O54 0.21(2) 0.17(2) 0.20(2) 0.000(18) 0.07(2) -0.105(19)
O55 0.17(3) 0.045(13) 0.050(13) -0.013(10) -0.024(16) 0.014(15)
O56 0.36(4) 0.128(19) 0.20(3) -0.022(18) 0.01(3) 0.11(2)
O57 0.202(11) 0.198(11) 0.199(11) 0.001(5) -0.001(5) 0.009(5)
O58 0.287(8) 0.287(8) 0.287(10) 0.003(4) -0.003(4) 0.000(5)
O59 0.150(10) 0.146(10) 0.118(9) -0.001(8) -0.004(8) 0.007(8)
O60 0.183(19) 0.092(12) 0.147(16) -0.031(11) 0.084(15) -0.004(12)
O61 0.38(5) 0.24(3) 0.21(3) 0.03(2) -0.21(3) -0.04(3)
O63 0.122(9) 0.148(10) 0.101(8) -0.046(7) -0.006(7) -0.018(8)
O64 0.097(12) 0.086(12) 0.107(12) 0.018(9) 0.004(9) 0.013(9)
O65 0.096(11) 0.074(11) 0.105(11) -0.009(9) 0.022(9) 0.009(9)
O66 0.22(3) 0.22(3) 0.22(3) 0.000(5) -0.001(5) 0.001(5)
O67 0.109(12) 0.082(11) 0.093(11) -0.004(9) 0.003(9) -0.008(9)
Na1 0.102(7) 0.081(6) 0.108(7) -0.007(5) 0.016(5) 0.001(5)
Na3 0.127(8) 0.089(6) 0.100(6) -0.001(5) 0.012(6) 0.018(6)
Na4 0.071(5) 0.086(5) 0.077(5) 0.012(4) -0.010(4) 0.000(4)
Na5 0.079(5) 0.091(6) 0.099(6) 0.016(5) 0.008(5) 0.004(4)
Na6 0.166(12) 0.209(14) 0.130(10) 0.047(9) -0.055(9) -0.051(11)
U1 0.0237(2) 0.0600(3) 0.0237(2) 0.00993(19) -0.00596(16) 0.0069(2)
U2 0.0424(3) 0.0444(3) 0.0328(2) -0.0117(2) 0.0103(2) 0.0033(2)
U3 0.01844(19) 0.0387(2) 0.01952(17) 0.00500(16) -0.00289(14) 0.00534(16)
U4 0.0224(2) 0.0354(2) 0.02197(18) -0.00540(16) -0.00054(15) -0.00476(17)
U5 0.01763(17) 0.02630(19) 0.01381(15) 0.00096(13) -0.00164(13) 0.00008(14)
U6 0.0246(2) 0.0300(2) 0.02502(19) 0.01267(16) 0.00103(15) 0.00336(16)
Ca5 0.118(5) 0.086(4) 0.079(4) -0.006(3) -0.021(4) 0.029(4)

loop_
_atom_type_symbol
_atom_type_description
_atom_type_scat_dispersion_real
_atom_type_scat_dispersion_imag
_atom_type_scat_source
N N 0.0061 0.0033 'International Tables Vol C Tables 4.2.6.8 and 6.1.1.4'
O O 0.0106 0.0060 'International Tables Vol C Tables 4.2.6.8 and 6.1.1.4'
Ca Ca 0.2262 0.3064 'International Tables Vol C Tables 4.2.6.8 and 6.1.1.4'
U U -9.6767 9.6646 'International Tables Vol C Tables 4.2.6.8 and 6.1.1.4'
Na Na 0.0362 0.0249 'International Tables Vol C Tables 4.2.6.8 and 6.1.1.4'
H H 0.0000 0.0000 'International Tables Vol C Tables 4.2.6.8 and 6.1.1.4'

loop_
_geom_angle_atom_site_label_1
_geom_angle_atom_site_label_2
_geom_angle_atom_site_label_3
_geom_angle
_geom_angle_site_symmetry_1
_geom_angle_site_symmetry_3
O22 Ca1 O23 146.2(3) . .
O22 Ca1 O7 112.9(3) . .
O23 Ca1 O7 85.0(3) . .
O22 Ca1 O24 86.0(3) . .
O23 Ca1 O24 93.9(3) . .
O7 Ca1 O24 146.5(3) . .
O22 Ca1 O10 80.8(3) . .
O23 Ca1 O10 82.0(3) . .
O7 Ca1 O10 64.5(3) . .
O24 Ca1 O10 148.6(3) . .
O22 Ca1 O15 65.0(3) . .
O23 Ca1 O15 148.7(3) . .
O7 Ca1 O15 80.5(3) . .
O24 Ca1 O15 83.5(3) . .
O10 Ca1 O15 115.5(3) . .
O22 Ca1 O11 135.0(3) . .
O23 Ca1 O11 76.1(3) . .
O7 Ca1 O11 74.5(2) . .
O24 Ca1 O11 72.8(3) . .
O10 Ca1 O11 134.7(3) . .
O15 Ca1 O11 73.4(3) . .
O22 Ca1 O29 74.6(2) . 27_565
O23 Ca1 O29 72.7(3) . 27_565
O7 Ca1 O29 134.9(3) . 27_565
O24 Ca1 O29 75.3(3) . 27_565
O10 Ca1 O29 73.8(3) . 27_565
O15 Ca1 O29 135.4(3) . 27_565
O11 Ca1 O29 133.0(2) . 27_565
O22 Ca1 U4 61.57(19) . 27_565
O23 Ca1 U4 84.6(2) . 27_565
O7 Ca1 U4 126.03(19) . 27_565
O24 Ca1 U4 87.0(2) . 27_565
O10 Ca1 U4 61.6(2) . 27_565
O15 Ca1 U4 126.2(2) . 27_565
O11 Ca1 U4 150.73(18) . 27_565
O29 Ca1 U4 17.70(16) 27_565 27_565
O45 Ca2 O41 64.5(3) . .
O45 Ca2 O50 135.4(3) . .
O41 Ca2 O50 72.7(3) . .
O45 Ca2 O3 94.8(4) . 23_666
O41 Ca2 O3 117.2(3) . 23_666
O50 Ca2 O3 116.1(3) . 23_666
O45 Ca2 O49 86.3(3) . .
O41 Ca2 O49 89.9(3) . .
O50 Ca2 O49 81.6(2) . .
O3 Ca2 O49 150.5(2) 23_666 .
O45 Ca2 O52 71.6(3) . .
O41 Ca2 O52 135.5(3) . .
O50 Ca2 O52 146.2(3) . .
O3 Ca2 O52 71.9(3) 23_666 .
O49 Ca2 O52 80.6(2) . .
O45 Ca2 O5 104.5(4) . 23_666
O41 Ca2 O5 76.0(3) . 23_666
O50 Ca2 O5 75.5(4) . 23_666
O3 Ca2 O5 51.6(3) 23_666 23_666
O49 Ca2 O5 155.8(3) . 23_666
O52 Ca2 O5 123.2(3) . 23_666
O45 Ca2 O51 141.8(2) . .
O41 Ca2 O51 144.5(2) . .
O50 Ca2 O51 74.0(2) . .
O3 Ca2 O51 88.5(3) 23_666 .
O49 Ca2 O51 73.2(3) . .
O52 Ca2 O51 73.41(19) . .
O5 Ca2 O51 107.2(4) 23_666 .
O45 Ca2 N1 102.7(4) . 23_666
O41 Ca2 N1 98.3(3) . 23_666
O50 Ca2 N1 94.9(4) . 23_666
O3 Ca2 N1 25.6(3) 23_666 23_666
O49 Ca2 N1 169.8(4) . 23_666
O52 Ca2 N1 97.6(3) . 23_666
O5 Ca2 N1 26.1(3) 23_666 23_666
O51 Ca2 N1 96.6(4) . 23_666
O45 Ca2 Ca2 116.3(3) . 7_545
O41 Ca2 Ca2 120.0(2) . 7_545
O50 Ca2 Ca2 74.8(2) . 7_545
O3 Ca2 Ca2 122.2(3) 23_666 7_545
O49 Ca2 Ca2 36.1(2) . 7_545
O52 Ca2 Ca2 73.8(2) . 7_545
O5 Ca2 Ca2 139.2(3) 23_666 7_545
O51 Ca2 Ca2 37.2(2) . 7_545
N1 Ca2 Ca2 133.7(3) 23_666 7_545
O42 Ca3 O42 114.2(4) . 10_554
O42 Ca3 O36 146.5(2) . .
O42 Ca3 O36 88.3(3) 10_554 .
O42 Ca3 O36 88.3(3) . 10_554
O42 Ca3 O36 146.5(2) 10_554 10_554
O36 Ca3 O36 84.4(3) . 10_554
O42 Ca3 O39 80.1(3) . 10_554
O42 Ca3 O39 65.5(3) 10_554 10_554
O36 Ca3 O39 88.1(3) . 10_554
O36 Ca3 O39 146.4(2) 10_554 10_554
O42 Ca3 O39 65.5(3) . .
O42 Ca3 O39 80.1(3) 10_554 .
O36 Ca3 O39 146.4(2) . .
O36 Ca3 O39 88.1(3) 10_554 .
O39 Ca3 O39 114.6(4) 10_554 .
O42 Ca3 O35 73.9(2) . 10_554
O42 Ca3 O35 134.7(3) 10_554 10_554
O36 Ca3 O35 72.7(2) . 10_554
O36 Ca3 O35 73.6(2) 10_554 10_554
O39 Ca3 O35 73.0(2) 10_554 10_554
O39 Ca3 O35 135.8(2) . 10_554
O42 Ca3 O35 134.7(3) . .
O42 Ca3 O35 73.9(2) 10_554 .
O36 Ca3 O35 73.6(2) . .
O36 Ca3 O35 72.7(2) 10_554 .
O39 Ca3 O35 135.8(2) 10_554 .
O39 Ca3 O35 73.0(2) . .
O35 Ca3 O35 133.8(3) 10_554 .
O42 Ca3 U6 95.6(2) . 10_554
O42 Ca3 U6 32.59(18) 10_554 10_554
O36 Ca3 U6 91.06(16) . 10_554
O36 Ca3 U6 175.49(18) 10_554 10_554
O39 Ca3 U6 33.18(17) 10_554 10_554
O39 Ca3 U6 95.5(2) . 10_554
O35 Ca3 U6 105.38(16) 10_554 10_554
O35 Ca3 U6 105.79(16) . 10_554
O42 Ca3 U5 61.65(18) . 10_554
O42 Ca3 U5 126.08(19) 10_554 10_554
O36 Ca3 U5 85.19(17) . 10_554
O36 Ca3 U5 85.89(17) 10_554 10_554
O39 Ca3 U5 60.84(17) 10_554 10_554
O39 Ca3 U5 126.92(17) . 10_554
O35 Ca3 U5 17.05(15) 10_554 10_554
O35 Ca3 U5 150.89(17) . 10_554
U6 Ca3 U5 94.02(2) 10_554 10_554
O38 Ca4 O38 154.6(6) . 10_554
O38 Ca4 O36 100.0(4) . 10_554
O38 Ca4 O36 99.0(4) 10_554 10_554
O38 Ca4 O36 99.0(4) . .
O38 Ca4 O36 100.0(4) 10_554 .
O36 Ca4 O36 82.0(4) 10_554 .
O38 Ca4 O37 82.7(4) . 10_554
O38 Ca4 O37 81.7(4) 10_554 10_554
O36 Ca4 O37 87.2(3) 10_554 10_554
O36 Ca4 O37 169.3(3) . 10_554
O38 Ca4 O37 81.7(4) . .
O38 Ca4 O37 82.7(4) 10_554 .
O36 Ca4 O37 169.3(3) 10_554 .
O36 Ca4 O37 87.2(3) . .
O37 Ca4 O37 103.5(5) 10_554 .
O38 Ca4 Na4 65.1(4) . .
O38 Ca4 Na4 125.3(4) 10_554 .
O36 Ca4 Na4 104.2(2) 10_554 .
O36 Ca4 Na4 38.02(19) . .
O37 Ca4 Na4 147.1(3) 10_554 .
O37 Ca4 Na4 66.7(2) . .
O38 Ca4 Na4 125.3(4) . 10_554
O38 Ca4 Na4 65.1(4) 10_554 10_554
O36 Ca4 Na4 38.02(19) 10_554 10_554
O36 Ca4 Na4 104.2(2) . 10_554
O37 Ca4 Na4 66.7(2) 10_554 10_554
O37 Ca4 Na4 147.1(3) . 10_554
Na4 Ca4 Na4 137.9(2) . 10_554
O38 Ca4 Na5 66.6(4) . 10_554
O38 Ca4 Na5 123.7(4) 10_554 10_554
O36 Ca4 Na5 37.9(2) 10_554 10_554
O36 Ca4 Na5 104.2(2) . 10_554
O37 Ca4 Na5 66.6(3) 10_554 10_554
O37 Ca4 Na5 147.4(3) . 10_554
Na4 Ca4 Na5 103.95(17) . 10_554
Na4 Ca4 Na5 60.01(16) 10_554 10_554
O38 Ca4 Na5 123.7(4) . .
O38 Ca4 Na5 66.6(4) 10_554 .
O36 Ca4 Na5 104.2(2) 10_554 .
O36 Ca4 Na5 37.9(2) . .
O37 Ca4 Na5 147.4(3) 10_554 .
O37 Ca4 Na5 66.6(3) . .
Na4 Ca4 Na5 60.01(16) . .
Na4 Ca4 Na5 103.95(17) 10_554 .
Na5 Ca4 Na5 137.8(3) 10_554 .
O3 N1 O5 119.4(13) . .
O3 N1 O4 116.7(11) . .
O5 N1 O4 123.6(12) . .
O3 N1 Ca2 58.6(7) . 31_565
O5 N1 Ca2 61.4(8) . 31_565
O4 N1 Ca2 166.8(11) . 31_565
O7 N2 O8 124.9(11) . .
O7 N2 O6 117.0(11) . .
O8 N2 O6 118.1(12) . .
O28 N3 O9 121.2(11) 27_565 .
O28 N3 O10 124.4(11) 27_565 .
O9 N3 O10 114.4(11) . .
O13 N4 O15 127.2(12) . .
O13 N4 O14 121.7(11) . .
O15 N4 O14 111.1(12) . .
O20 N5 O18 125.4(15) . .
O20 N5 O19 119.8(19) . .
O18 N5 O19 114.7(14) . .
O27 N6 O21 121.5(13) . 20_656
O27 N6 O22 122.3(11) . 20_656
O21 N6 O22 116.0(11) 20_656 20_656
O27 N6 U2 177.4(11) . 20_656
O21 N6 U2 57.2(6) 20_656 20_656
O22 N6 U2 58.9(6) 20_656 20_656
O40 N7 O41 122.6(10) . .
O40 N7 O39 123.6(9) . .
O41 N7 O39 113.8(10) . .
O34 N8 O43 120.9(11) 10_554 .
O34 N8 O42 123.7(10) 10_554 .
O43 N8 O42 115.4(10) . .
O46 N9 O45 123.1(12) . .
O46 N9 O44 121.1(13) . .
O45 N9 O44 115.8(11) . .
N1 O3 U1 96.1(8) . .
N1 O3 Ca2 95.8(8) . 31_565
U1 O3 Ca2 164.4(5) . 31_565
N1 O4 U1 93.9(7) . .
N1 O5 Ca2 92.4(9) . 31_565
N1 O5 Na6 129.0(10) . .
Ca2 O5 Na6 125.2(6) 31_565 .
N2 O6 U1 94.8(8) . .
N2 O7 Ca1 147.6(7) . .
N2 O7 U1 94.8(7) . .
Ca1 O7 U1 115.4(3) . .
N2 O8 U3 130.4(8) . .
N3 O9 U1 96.4(7) . .
N3 O10 Ca1 147.9(8) . .
N3 O10 U1 95.1(7) . .
Ca1 O10 U1 115.2(3) . .
U3 O11 Ca1 136.8(4) . .
N4 O13 U3 130.2(8) . .
N4 O14 U2 98.0(8) . .
N4 O15 Ca1 147.3(9) . .
N4 O15 U2 97.3(8) . .
Ca1 O15 U2 115.0(3) . .
N5 O18 U2 95.8(8) . .
N5 O19 Na1 151.8(12) . .
N5 O19 U2 94.9(11) . .
Na1 O19 U2 113.3(5) . .
N6 O21 Na1 154.4(9) 27_565 .
N6 O21 U2 96.2(8) 27_565 .
Na1 O21 U2 109.3(4) . .
N6 O22 Ca1 150.0(7) 27_565 .
N6 O22 U2 93.7(7) 27_565 .
Ca1 O22 U2 115.9(3) . .
Ca1 O23 Na5 121.8(4) . 20_656
Ca1 O23 Na3 119.1(4) . .
Na5 O23 Na3 104.6(4) 20_656 .
Ca1 O24 Na4 121.8(3) . .
Ca1 O24 Na3 119.7(4) . 27_565
Na4 O24 Na3 105.5(4) . 27_565
U4 O25 U3 103.8(3) . .
U4 O25 Na3 112.3(4) . .
U3 O25 Na3 112.5(4) . .
N6 O27 U4 132.8(8) . .
N3 O28 U4 131.3(8) 20_656 .
U4 O29 Ca1 136.2(4) . 20_656
U5 O30 U4 103.6(3) . .
U5 O30 Na5 112.4(3) . 10_554
U4 O30 Na5 108.8(3) . 10_554
U5 O30 Na6 110.6(4) . 23_666
U4 O30 Na6 104.2(4) . 23_666
Na5 O30 Na6 116.2(4) 10_554 23_666
U3 O31 U4 113.8(3) . .
U3 O31 U5 113.7(3) . .
U4 O31 U5 113.1(3) . .
U3 O33 U5 103.3(3) . .
U3 O33 Na4 108.2(3) . .
U5 O33 Na4 112.8(3) . .
N8 O34 U5 130.7(7) 10_554 .
U5 O35 Ca3 138.6(3) . .
Ca3 O36 Ca4 96.8(3) . .
Ca3 O36 Na4 120.6(3) . .
Ca4 O36 Na4 108.6(3) . .
Ca3 O36 Na5 120.5(3) . .
Ca4 O36 Na5 109.2(3) . .
Na4 O36 Na5 100.5(3) . .
N7 O39 Ca3 149.4(7) . .
N7 O39 U6 95.3(6) . .
Ca3 O39 U6 113.7(3) . .
N7 O40 U5 129.7(6) . .
N7 O41 U6 97.0(6) . .
N7 O41 Ca2 147.7(7) . .
U6 O41 Ca2 115.0(3) . .
N8 O42 Ca3 149.3(7) . .
N8 O42 U6 95.0(6) . .
Ca3 O42 U6 115.1(3) . .
N8 O43 U6 95.9(7) . .
N9 O44 U6 93.6(7) . .
N9 O45 Ca2 146.2(8) . .
N9 O45 U6 96.2(7) . .
Ca2 O45 U6 115.8(3) . .
N9 O46 Ca5 148.0(10) . .
Ca2 O49 Ca2 107.9(4) 7_545 .
Ca2 O51 Ca2 105.7(4) 7_545 .
Na1 O56 Na1 81.0(9) . 15_444
Na1 O57 Ca5 125.5(15) 13_545 .
Na1 O58 Na1 80.9(17) . 15_444
O66 O66 Na1 90(7) 15_444 15_444
O66 O66 Na1 68(7) 15_444 .
Na1 O66 Na1 87.4(18) 15_444 .
O57 Na1 O19 119.9(10) 13 .
O57 Na1 O21 81.0(9) 13 .
O19 Na1 O21 71.1(4) . .
O57 Na1 O66 81.6(19) 13 15_444
O19 Na1 O66 143.0(16) . 15_444
O21 Na1 O66 145.6(16) . 15_444
O57 Na1 O56 132.5(12) 13 .
O19 Na1 O56 70.0(8) . .
O21 Na1 O56 138.2(9) . .
O66 Na1 O56 73.5(17) 15_444 .
O57 Na1 O66 93.9(17) 13 .
O19 Na1 O66 121.4(15) . .
O21 Na1 O66 167.1(15) . .
O66 Na1 O66 22(3) 15_444 .
O56 Na1 O66 52.7(15) . .
O57 Na1 O58 156.9(9) 13 .
O19 Na1 O58 74.5(7) . .
O21 Na1 O58 87.8(8) . .
O66 Na1 O58 97.0(19) 15_444 .
O56 Na1 O58 67.6(9) . .
O66 Na1 O58 92.6(17) . .
O57 Na1 O54 70.4(10) 13 .
O19 Na1 O54 77.2(6) . .
O21 Na1 O54 117.5(8) . .
O66 Na1 O54 83.7(17) 15_444 .
O56 Na1 O54 67.3(10) . .
O66 Na1 O54 71.2(17) . .
O58 Na1 O54 132.6(7) . .
O57 Na1 O56 96.8(10) 13 15_444
O19 Na1 O56 139.4(9) . 15_444
O21 Na1 O56 100.7(8) . 15_444
O66 Na1 O56 52.5(17) 15_444 15_444
O56 Na1 O56 98.9(9) . 15_444
O66 Na1 O56 68.0(18) . 15_444
O58 Na1 O56 65.3(8) . 15_444
O54 Na1 O56 136.1(10) . 15_444
O57 Na1 Na1 128.9(9) 13 15_444
O19 Na1 Na1 108.6(5) . 15_444
O21 Na1 Na1 132.4(4) . 15_444
O66 Na1 Na1 48.5(17) 15_444 15_444
O56 Na1 Na1 51.5(7) . 15_444
O66 Na1 Na1 44.0(16) . 15_444
O58 Na1 Na1 49.6(8) . 15_444
O54 Na1 Na1 108.1(7) . 15_444
O56 Na1 Na1 47.4(6) 15_444 15_444
O57 Na1 Ca5 28.5(9) 13 13
O19 Na1 Ca5 148.1(5) . 13
O21 Na1 Ca5 92.4(4) . 13
O66 Na1 Ca5 59.9(16) 15_444 13
O56 Na1 Ca5 129.2(8) . 13
O66 Na1 Ca5 78.0(14) . 13
O58 Na1 Ca5 133.5(5) . 13
O54 Na1 Ca5 87.6(5) . 13
O56 Na1 Ca5 69.0(6) 15_444 13
Na1 Na1 Ca5 102.7(3) 15_444 13
O57 Na1 U2 102.6(9) 13 .
O19 Na1 U2 35.0(3) . .
O21 Na1 U2 36.1(3) . .
O66 Na1 U2 175.7(17) 15_444 .
O56 Na1 U2 103.8(8) . .
O66 Na1 U2 156.2(14) . .
O58 Na1 U2 78.9(8) . .
O54 Na1 U2 98.3(6) . .
O56 Na1 U2 125.6(8) 15_444 .
Na1 Na1 U2 127.21(17) 15_444 .
Ca5 Na1 U2 123.8(3) 13 .
O25 Na3 O24 110.8(4) . 20_656
O25 Na3 O23 110.6(4) . .
O24 Na3 O23 98.1(4) 20_656 .
O25 Na3 O61 90.7(8) . .
O24 Na3 O61 123.7(8) 20_656 .
O23 Na3 O61 122.7(7) . .
O33 Na4 O24 114.0(3) . .
O33 Na4 O36 109.8(3) . .
O24 Na4 O36 103.7(3) . .
O33 Na4 O53 104.7(6) . .
O24 Na4 O53 115.2(6) . .
O36 Na4 O53 109.5(5) . .
O33 Na4 U3 33.31(17) . .
O24 Na4 U3 80.7(2) . .
O36 Na4 U3 119.8(3) . .
O53 Na4 U3 122.6(5) . .
O33 Na4 Ca4 101.4(3) . .
O24 Na4 Ca4 78.3(3) . .
O36 Na4 Ca4 33.36(18) . .
O53 Na4 Ca4 141.3(5) . .
U3 Na4 Ca4 94.60(16) . .
O30 Na5 O23 113.2(4) 10_554 27_565
O30 Na5 O36 109.7(4) 10_554 .
O23 Na5 O36 102.3(4) 27_565 .
O30 Na5 O60 94.0(6) 10_554 .
O23 Na5 O60 125.6(5) 27_565 .
O36 Na5 O60 111.6(5) . .
O30 Na5 U4 33.22(18) 10_554 10_554
O23 Na5 U4 80.0(3) 27_565 10_554
O36 Na5 U4 119.1(3) . 10_554
O60 Na5 U4 115.1(5) . 10_554
O30 Na5 Ca4 101.2(3) 10_554 .
O23 Na5 Ca4 77.1(3) 27_565 .
O36 Na5 Ca4 32.85(18) . .
O60 Na5 Ca4 144.4(4) . .
U4 Na5 Ca4 94.15(18) 10_554 .
O67 Na6 O59 109.4(10) . .
O67 Na6 O5 87.1(8) . .
O59 Na6 O5 79.7(6) . .
O67 Na6 O30 127.0(9) . 31_565
O59 Na6 O30 122.8(7) . 31_565
O5 Na6 O30 109.1(6) . 31_565
O2 U1 O1 179.2(5) . .
O2 U1 O9 88.8(4) . .
O1 U1 O9 92.0(4) . .
O2 U1 O6 88.7(5) . .
O1 U1 O6 90.5(5) . .
O9 U1 O6 170.8(3) . .
O2 U1 O3 88.2(4) . .
O1 U1 O3 91.4(4) . .
O9 U1 O3 121.5(3) . .
O6 U1 O3 67.3(3) . .
O2 U1 O10 88.7(4) . .
O1 U1 O10 91.8(4) . .
O9 U1 O10 53.8(3) . .
O6 U1 O10 117.3(3) . .
O3 U1 O10 174.4(3) . .
O2 U1 O7 90.0(3) . .
O1 U1 O7 89.6(4) . .
O9 U1 O7 117.7(3) . .
O6 U1 O7 53.4(3) . .
O3 U1 O7 120.7(3) . .
O10 U1 O7 63.9(3) . .
O2 U1 O4 90.6(4) . .
O1 U1 O4 89.7(4) . .
O9 U1 O4 68.6(3) . .
O6 U1 O4 120.3(3) . .
O3 U1 O4 53.1(3) . .
O10 U1 O4 122.4(3) . .
O7 U1 O4 173.7(3) . .
O16 U2 O17 179.4(5) . .
O16 U2 O14 92.5(5) . .
O17 U2 O14 87.8(4) . .
O16 U2 O18 88.5(5) . .
O17 U2 O18 91.2(4) . .
O14 U2 O18 67.7(4) . .
O16 U2 O19 89.8(5) . .
O17 U2 O19 89.6(4) . .
O14 U2 O19 121.9(3) . .
O18 U2 O19 54.3(4) . .
O16 U2 O21 89.6(5) . .
O17 U2 O21 90.1(4) . .
O14 U2 O21 171.5(3) . .
O18 U2 O21 120.6(3) . .
O19 U2 O21 66.3(3) . .
O16 U2 O15 91.6(5) . .
O17 U2 O15 88.9(4) . .
O14 U2 O15 53.6(3) . .
O18 U2 O15 121.3(3) . .
O19 U2 O15 175.3(3) . .
O21 U2 O15 118.1(3) . .
O16 U2 O22 90.5(4) . .
O17 U2 O22 89.7(4) . .
O14 U2 O22 117.7(3) . .
O18 U2 O22 174.6(3) . .
O19 U2 O22 120.4(3) . .
O21 U2 O22 54.1(3) . .
O15 U2 O22 64.0(3) . .
O16 U2 N6 90.8(5) . 27_565
O17 U2 N6 89.2(4) . 27_565
O14 U2 N6 145.0(4) . 27_565
O18 U2 N6 147.3(4) . 27_565
O19 U2 N6 93.0(4) . 27_565
O21 U2 N6 26.7(3) . 27_565
O15 U2 N6 91.4(3) . 27_565
O22 U2 N6 27.4(3) . 27_565
O16 U2 Na1 89.9(5) . .
O17 U2 Na1 89.6(3) . .
O14 U2 Na1 153.5(3) . .
O18 U2 Na1 86.0(3) . .
O19 U2 Na1 31.7(3) . .
O21 U2 Na1 34.6(2) . .
O15 U2 Na1 152.7(2) . .
O22 U2 Na1 88.7(2) . .
N6 U2 Na1 61.3(3) 27_565 .
O12 U3 O11 176.3(3) . .
O12 U3 O31 92.5(3) . .
O11 U3 O31 91.2(3) . .
O12 U3 O8 83.4(3) . .
O11 U3 O8 93.4(3) . .
O31 U3 O8 143.4(3) . .
O12 U3 O13 85.4(4) . .
O11 U3 O13 92.0(3) . .
O31 U3 O13 141.3(3) . .
O8 U3 O13 74.7(3) . .
O12 U3 O25 87.8(3) . .
O11 U3 O25 93.1(3) . .
O31 U3 O25 68.4(2) . .
O8 U3 O25 75.2(3) . .
O13 U3 O25 149.7(3) . .
O12 U3 O33 88.0(3) . .
O11 U3 O33 93.8(3) . .
O31 U3 O33 68.0(2) . .
O8 U3 O33 147.5(3) . .
O13 U3 O33 73.4(3) . .
O25 U3 O33 135.9(3) . .
O12 U3 Na4 125.2(3) . .
O11 U3 Na4 56.1(3) . .
O31 U3 Na4 79.0(2) . .
O8 U3 Na4 132.2(3) . .
O13 U3 Na4 71.1(3) . .
O25 U3 Na4 134.7(2) . .
O33 U3 Na4 38.4(2) . .
O26 U4 O29 176.2(3) . .
O26 U4 O31 93.0(3) . .
O29 U4 O31 90.7(3) . .
O26 U4 O25 88.2(3) . .
O29 U4 O25 92.4(3) . .
O31 U4 O25 68.3(3) . .
O26 U4 O27 83.8(3) . .
O29 U4 O27 92.7(3) . .
O31 U4 O27 142.5(3) . .
O25 U4 O27 74.2(3) . .
O26 U4 O30 88.0(3) . .
O29 U4 O30 94.2(3) . .
O31 U4 O30 67.9(2) . .
O25 U4 O30 135.7(3) . .
O27 U4 O30 148.7(3) . .
O26 U4 O28 85.4(3) . .
O29 U4 O28 92.2(3) . .
O31 U4 O28 141.4(3) . .
O25 U4 O28 149.8(3) . .
O27 U4 O28 75.8(3) . .
O30 U4 O28 73.5(3) . .
O26 U4 Ca1 150.2(3) . 20_656
O29 U4 Ca1 26.1(2) . 20_656
O31 U4 Ca1 116.72(18) . 20_656
O25 U4 Ca1 101.33(19) . 20_656
O27 U4 Ca1 72.0(2) . 20_656
O30 U4 Ca1 103.59(18) . 20_656
O28 U4 Ca1 72.2(2) . 20_656
O26 U4 Na5 124.6(3) . 10_554
O29 U4 Na5 57.1(3) . 10_554
O31 U4 Na5 78.8(2) . 10_554
O25 U4 Na5 134.9(2) . 10_554
O27 U4 Na5 132.8(3) . 10_554
O30 U4 Na5 38.0(2) . 10_554
O28 U4 Na5 70.8(3) . 10_554
Ca1 U4 Na5 66.64(12) 20_656 10_554
O32 U5 O35 176.1(3) . .
O32 U5 O31 93.2(3) . .
O35 U5 O31 90.6(3) . .
O32 U5 O34 84.8(3) . .
O35 U5 O34 92.0(3) . .
O31 U5 O34 140.9(3) . .
O32 U5 O30 89.3(3) . .
O35 U5 O30 92.4(3) . .
O31 U5 O30 68.3(3) . .
O34 U5 O30 150.4(3) . .
O32 U5 O33 89.4(3) . .
O35 U5 O33 91.8(3) . .
O31 U5 O33 67.7(2) . .
O34 U5 O33 73.3(2) . .
O30 U5 O33 135.8(2) . .
O32 U5 O40 84.1(3) . .
O35 U5 O40 93.0(3) . .
O31 U5 O40 143.9(3) . .
O34 U5 O40 74.8(3) . .
O30 U5 O40 75.7(3) . .
O33 U5 O40 147.9(3) . .
O48 U6 O47 179.5(4) . .
O48 U6 O45 90.8(4) . .
O47 U6 O45 89.4(4) . .
O48 U6 O43 89.0(3) . .
O47 U6 O43 90.6(4) . .
O45 U6 O43 123.0(3) . .
O48 U6 O41 88.3(3) . .
O47 U6 O41 92.2(4) . .
O45 U6 O41 64.3(3) . .
O43 U6 O41 172.3(3) . .
O48 U6 O42 87.7(3) . .
O47 U6 O42 92.1(3) . .
O45 U6 O42 176.4(3) . .
O43 U6 O42 53.7(2) . .
O41 U6 O42 119.0(2) . .
O48 U6 O39 89.1(3) . .
O47 U6 O39 91.2(3) . .
O45 U6 O39 118.1(3) . .
O43 U6 O39 119.0(2) . .
O41 U6 O39 53.8(2) . .
O42 U6 O39 65.2(2) . .
O48 U6 O44 90.7(3) . .
O47 U6 O44 89.0(4) . .
O45 U6 O44 54.0(3) . .
O43 U6 O44 69.0(3) . .
O41 U6 O44 118.2(3) . .
O42 U6 O44 122.7(3) . .
O39 U6 O44 172.1(3) . .
O57 Ca5 O46 80.7(9) . .
O57 Ca5 O63 157.9(10) . .
O46 Ca5 O63 77.6(6) . .
O57 Ca5 O64 69.6(11) . .
O46 Ca5 O64 81.4(8) . .
O63 Ca5 O64 102.9(10) . .
O57 Ca5 O55 79.5(10) . .
O46 Ca5 O55 158.0(7) . .
O63 Ca5 O55 121.1(9) . .
O64 Ca5 O55 82.9(10) . .
O57 Ca5 O65 110.8(11) . .
O46 Ca5 O65 121.5(8) . .
O63 Ca5 O65 84.3(8) . .
O64 Ca5 O65 157.1(11) . .
O55 Ca5 O65 74.9(9) . .
O57 Ca5 Na1 25.9(8) . 13_545
O46 Ca5 Na1 97.6(4) . 13_545
O63 Ca5 Na1 163.9(6) . 13_545
O64 Ca5 Na1 91.4(8) . 13_545
O55 Ca5 Na1 67.4(8) . 13_545
O65 Ca5 Na1 85.2(7) . 13_545

loop_
_geom_bond_atom_site_label_1
_geom_bond_atom_site_label_2
_geom_bond_distance
_geom_bond_site_symmetry_2
Ca1 O22 2.404(8) .
Ca1 O23 2.412(8) .
Ca1 O7 2.417(8) .
Ca1 O24 2.423(8) .
Ca1 O10 2.426(8) .
Ca1 O15 2.432(8) .
Ca1 O11 2.616(8) .
Ca1 O29 2.620(8) 27_565
Ca1 U4 4.124(2) 27_565
Ca2 O45 2.392(9) .
Ca2 O41 2.411(7) .
Ca2 O50 2.426(8) .
Ca2 O3 2.464(10) 23_666
Ca2 O49 2.512(7) .
Ca2 O52 2.518(7) .
Ca2 O5 2.525(12) 23_666
Ca2 O51 2.548(7) .
Ca2 N1 2.872(14) 23_666
Ca2 Ca2 4.060(5) 7_545
Ca3 O42 2.411(7) .
Ca3 O42 2.412(7) 10_554
Ca3 O36 2.425(7) .
Ca3 O36 2.425(7) 10_554
Ca3 O39 2.437(7) 10_554
Ca3 O39 2.437(7) .
Ca3 O35 2.547(7) 10_554
Ca3 O35 2.547(7) .
Ca3 U6 4.0823(18) 10_554
Ca3 U5 4.0866(5) 10_554
Ca4 O38 2.402(11) .
Ca4 O38 2.403(11) 10_554
Ca4 O36 2.483(8) 10_554
Ca4 O36 2.483(8) .
Ca4 O37 2.485(10) 10_554
Ca4 O37 2.485(10) .
Ca4 Na4 4.279(8) .
Ca4 Na4 4.279(8) 10_554
Ca4 Na5 4.321(9) 10_554
Ca4 Na5 4.321(9) .
N1 O3 1.249(14) .
N1 O5 1.266(15) .
N1 O4 1.311(15) .
N1 Ca2 2.872(14) 31_565
N2 O7 1.269(15) .
N2 O8 1.297(14) .
N2 O6 1.298(14) .
N3 O28 1.242(15) 27_565
N3 O9 1.298(14) .
N3 O10 1.317(14) .
N4 O13 1.222(16) .
N4 O15 1.310(15) .
N4 O14 1.348(16) .
N5 O20 1.262(19) .
N5 O18 1.29(2) .
N5 O19 1.323(17) .
N6 O27 1.257(14) .
N6 O21 1.291(14) 20_656
N6 O22 1.319(16) 20_656
N6 U2 2.858(12) 20_656
N7 O40 1.240(13) .
N7 O41 1.304(12) .
N7 O39 1.318(12) .
N8 O34 1.275(13) 10_554
N8 O43 1.291(12) .
N8 O42 1.295(13) .
N9 O46 1.256(14) .
N9 O45 1.278(15) .
N9 O44 1.321(15) .
O1 U1 1.763(10) .
O2 U1 1.761(10) .
O3 U1 2.434(9) .
O3 Ca2 2.464(10) 31_565
O4 U1 2.446(8) .
O5 Ca2 2.525(12) 31_565
O5 Na6 2.719(17) .
O6 U1 2.428(9) .
O7 U1 2.443(7) .
O8 U3 2.384(7) .
O9 U1 2.421(9) .
O10 U1 2.438(8) .
O11 U3 1.808(7) .
O12 U3 1.789(7) .
O13 U3 2.393(9) .
O14 U2 2.408(10) .
O15 U2 2.448(9) .
O16 U2 1.776(11) .
O17 U2 1.781(9) .
O18 U2 2.413(10) .
O19 Na1 2.215(14) .
O19 U2 2.414(11) .
O21 N6 1.291(14) 27_565
O21 Na1 2.327(12) .
O21 U2 2.415(9) .
O22 N6 1.319(16) 27_565
O22 U2 2.452(8) .
O23 Na5 2.786(12) 20_656
O23 Na3 2.835(13) .
O24 Na4 2.763(11) .
O24 Na3 2.816(12) 27_565
O25 U4 2.390(8) .
O25 U3 2.393(8) .
O25 Na3 2.743(12) .
O26 U4 1.791(8) .
O27 U4 2.402(8) .
O28 N3 1.241(15) 20_656
O28 U4 2.409(9) .
O29 U4 1.812(7) .
O29 Ca1 2.620(8) 20_656
O30 U5 2.380(7) .
O30 U4 2.403(7) .
O30 Na5 2.697(11) 10_554
O30 Na6 2.884(14) 23_666
O31 U3 2.242(7) .
O31 U4 2.251(7) .
O31 U5 2.253(7) .
O32 U5 1.789(7) .
O33 U3 2.396(7) .
O33 U5 2.403(7) .
O33 Na4 2.712(11) .
O34 N8 1.275(13) 10_554
O34 U5 2.378(7) .
O35 U5 1.812(7) .
O36 Na4 2.782(10) .
O36 Na5 2.811(11) .
O39 U6 2.440(7) .
O40 U5 2.411(7) .
O41 U6 2.411(8) .
O42 U6 2.427(7) .
O43 U6 2.409(8) .
O44 U6 2.440(8) .
O45 U6 2.409(8) .
O46 Ca5 2.285(12) .
O47 U6 1.808(9) .
O48 U6 1.789(8) .
O49 Ca2 2.512(7) 7_545
O51 Ca2 2.548(7) 7_545
O53 Na4 2.814(17) .
O54 Na1 2.66(3) .
O55 Ca5 2.39(3) .
O56 Na1 2.53(3) .
O56 Na1 2.69(3) 15_444
O57 Na1 1.99(3) 13_545
O57 Ca5 2.17(3) .
O58 Na1 2.62(4) .
O58 Na1 2.62(4) 15_444
O59 Na6 2.556(10) .
O60 Na5 2.933(19) .
O61 Na3 2.88(3) .
O63 Ca5 2.36(2) .
O64 Ca5 2.36(3) .
O65 Ca5 2.50(3) .
O66 O66 0.94(12) 15_444
O66 Na1 2.36(7) 15_444
O66 Na1 2.54(7) .
O67 Na6 2.481(10) .
Na1 O57 1.99(3) 13
Na1 O66 2.36(7) 15_444
Na1 O56 2.69(3) 15_444
Na1 Na1 3.393(19) 15_444
Na1 Ca5 3.693(14) 13
Na1 U2 3.869(9) .
Na3 O24 2.816(12) 20_656
Na4 U3 4.143(8) .
Na5 O30 2.697(11) 10_554
Na5 O23 2.785(12) 27_565
Na5 U4 4.150(8) 10_554
Na6 O30 2.884(14) 31_565
U2 N6 2.858(12) 27_565
U4 Ca1 4.124(2) 20_656
U4 Na5 4.151(8) 10_554
Ca5 Na1 3.693(14) 13_545

loop_
_geom_torsion_atom_site_label_1
_geom_torsion_atom_site_label_2
_geom_torsion_atom_site_label_3
_geom_torsion_atom_site_label_4
_geom_torsion
_geom_torsion_site_symmetry_1
_geom_torsion_site_symmetry_4
O5 N1 O3 U1 -178.7(14) . .
O4 N1 O3 U1 -4.1(15) . .
Ca2 N1 O3 U1 -169.9(7) 31_565 .
O5 N1 O3 Ca2 -8.8(17) . 31_565
O4 N1 O3 Ca2 165.8(13) . 31_565
O3 N1 O4 U1 4.1(15) . .
O5 N1 O4 U1 178.5(16) . .
Ca2 N1 O4 U1 70(4) 31_565 .
O3 N1 O5 Ca2 8.6(16) . 31_565
O4 N1 O5 Ca2 -165.7(15) . 31_565
O3 N1 O5 Na6 149.5(12) . .
O4 N1 O5 Na6 -25(2) . .
Ca2 N1 O5 Na6 140.9(14) 31_565 .
O7 N2 O6 U1 -2.0(15) . .
O8 N2 O6 U1 179.0(12) . .
O8 N2 O7 Ca1 -20(3) . .
O6 N2 O7 Ca1 161.5(11) . .
O8 N2 O7 U1 -179.1(14) . .
O6 N2 O7 U1 2.0(15) . .
O7 N2 O8 U3 -7(2) . .
O6 N2 O8 U3 171.6(11) . .
O28 N3 O9 U1 -173.3(11) 27_565 .
O10 N3 O9 U1 5.2(12) . .
O28 N3 O10 Ca1 12(2) 27_565 .
O9 N3 O10 Ca1 -166.8(10) . .
O28 N3 O10 U1 173.3(12) 27_565 .
O9 N3 O10 U1 -5.2(11) . .
O15 N4 O13 U3 7(2) . .
O14 N4 O13 U3 -172.7(8) . .
O13 N4 O14 U2 -178.4(11) . .
O15 N4 O14 U2 1.4(11) . .
O13 N4 O15 Ca1 8(3) . .
O14 N4 O15 Ca1 -171.8(10) . .
O13 N4 O15 U2 178.4(13) . .
O14 N4 O15 U2 -1.4(11) . .
O20 N5 O18 U2 179.1(19) . .
O19 N5 O18 U2 -4.3(18) . .
O20 N5 O19 Na1 -1(4) . .
O18 N5 O19 Na1 -177.4(18) . .
O20 N5 O19 U2 -178.9(17) . .
O18 N5 O19 U2 4.3(18) . .
O21 N6 O27 U4 -169.0(10) 20_656 .
O22 N6 O27 U4 5(2) 20_656 .
O40 N7 O39 Ca3 17(2) . .
O41 N7 O39 Ca3 -162.8(9) . .
O40 N7 O39 U6 178.2(10) . .
O41 N7 O39 U6 -1.1(10) . .
O41 N7 O40 U5 -172.8(7) . .
O39 N7 O40 U5 8.0(16) . .
O40 N7 O41 U6 -178.2(10) . .
O39 N7 O41 U6 1.1(10) . .
O40 N7 O41 Ca2 -5(2) . .
O39 N7 O41 Ca2 174.2(9) . .
O34 N8 O42 Ca3 -7(2) 10_554 .
O43 N8 O42 Ca3 170.2(10) . .
O34 N8 O42 U6 -175.4(10) 10_554 .
O43 N8 O42 U6 1.9(11) . .
O34 N8 O43 U6 175.4(10) 10_554 .
O42 N8 O43 U6 -2.0(11) . .
O46 N9 O44 U6 -174.8(13) . .
O45 N9 O44 U6 6.2(13) . .
O46 N9 O45 Ca2 13(3) . .
O44 N9 O45 Ca2 -168.3(11) . .
O46 N9 O45 U6 174.7(14) . .
O44 N9 O45 U6 -6.3(14) . .
O45 N9 O46 Ca5 -173.4(13) . .
O44 N9 O46 Ca5 8(3) . .
Ca1 O11 U3 O31 177.4(5) . .
Ca1 O11 U3 O8 33.7(6) . .
Ca1 O11 U3 O13 -41.1(6) . .
Ca1 O11 U3 O25 109.0(5) . .
Ca1 O11 U3 O33 -114.6(5) . .
Ca1 O11 U3 Na4 -106.7(6) . .
Ca1 O29 U4 O31 -179.4(5) 20_656 .
Ca1 O29 U4 O25 -111.1(5) 20_656 .
Ca1 O29 U4 O27 -36.8(5) 20_656 .
Ca1 O29 U4 O30 112.7(5) 20_656 .
Ca1 O29 U4 O28 39.0(5) 20_656 .
Ca1 O29 U4 Na5 104.4(6) 20_656 10_554
Ca3 O35 U5 O31 178.8(5) . .
Ca3 O35 U5 O34 37.8(5) . .
Ca3 O35 U5 O30 -112.9(5) . .
Ca3 O35 U5 O33 111.1(5) . .
Ca3 O35 U5 O40 -37.1(5) . .
